data_2016712
loop_
_publ_author_name
'M\"uller, S.'
'Sch\"afer, O.'
'Keller, E.'

_publ_section_title
;
 Rock salt--urea--water (1/1/1) at 293 and 117K
;
_journal_coeditor_code GD3223
_journal_issue 8
_journal_name_full 'Acta Crystallographica Section C'
_journal_page_first m300
_journal_page_last m304
_journal_paper_doi 10.1107/S0108270108022427
_journal_volume 64
_journal_year 2008
_chemical_formula_iupac 'Na Cl, C H4 N2 O, H2 O'
_chemical_formula_moiety 'Na Cl, C H4 N2 O, H2 O'
_chemical_formula_sum 'C H6 Cl N2 Na O2'
_chemical_formula_weight 136.52
_chemical_name_common 'rocksalt urea water'
_chemical_name_systematic
;
Rock salt--urea--water (1/1/1) (NaCl.CH~4~N~2~O.H~2~O)
;
_space_group_IT_number 31
_symmetry_cell_setting orthorhombic
_symmetry_space_group_name_Hall 'P -2 -2bc'
_symmetry_space_group_name_H-M 'P n 21 m'
_atom_sites_solution_hydrogens difmap
_atom_sites_solution_primary direct
_atom_sites_solution_secondary difmap
_audit_creation_method SHELXL-97
_cell_angle_alpha 90.00
_cell_angle_beta 90.00
_cell_angle_gamma 90.00
_cell_formula_units_Z 4
_cell_length_a 6.4374(2)
_cell_length_b 5.1744(2)
_cell_length_c 17.2998(5)
_cell_measurement_reflns_used 4386
_cell_measurement_temperature 117
_cell_measurement_theta_max 34.85
_cell_measurement_theta_min 2.35
_cell_volume 576.25(3)
_computing_cell_refinement 'SAINT (Bruker, 2001)'
_computing_data_collection 'SMART (Bruker, 2001)'
_computing_data_reduction 'SAINT (Bruker, 2001)'
_computing_molecular_graphics 'SCHAKAL99 (Keller, 2004)'
_computing_publication_material 'SHELXTL (Sheldrick, 2008)'
_computing_structure_refinement 'SHELXTL (Sheldrick, 2008)'
_computing_structure_solution 'SHELXTL (Sheldrick, 2008)'
_diffrn_ambient_temperature 117
_diffrn_measured_fraction_theta_full 0.996
_diffrn_measured_fraction_theta_max 0.996
_diffrn_measurement_device_type 'Bruker SMART CCD area-detector'
_diffrn_measurement_method 'phi and omega scans'
_diffrn_radiation_monochromator graphite
_diffrn_radiation_source 'fine-focus sealed tube'
_diffrn_radiation_type MoK\a
_diffrn_radiation_wavelength 0.71073
_diffrn_reflns_av_R_equivalents 0.0792
_diffrn_reflns_av_sigmaI/netI 0.0504
_diffrn_reflns_limit_h_max 10
_diffrn_reflns_limit_h_min -10
_diffrn_reflns_limit_k_max 8
_diffrn_reflns_limit_k_min -8
_diffrn_reflns_limit_l_max 28
_diffrn_reflns_limit_l_min -27
_diffrn_reflns_number 15591
_diffrn_reflns_theta_full 35.59
_diffrn_reflns_theta_max 35.59
_diffrn_reflns_theta_min 2.35
_exptl_absorpt_coefficient_mu 0.634
_exptl_absorpt_correction_type none
_exptl_crystal_colour colourless
_exptl_crystal_density_diffrn 1.574
_exptl_crystal_density_method 'not measured'
_exptl_crystal_description 'distorted cube'
_exptl_crystal_F_000 280
_exptl_crystal_size_max 0.3
_exptl_crystal_size_mid 0.3
_exptl_crystal_size_min 0.3
_refine_diff_density_max 0.660
_refine_diff_density_min -0.364
_refine_ls_abs_structure_details 'Flack (1983), 1109 Friedel pairs'
_refine_ls_abs_structure_Flack -0.02(6)
_refine_ls_extinction_method none
_refine_ls_goodness_of_fit_ref 0.949
_refine_ls_hydrogen_treatment mixed
_refine_ls_matrix_type full
_refine_ls_number_parameters 76
_refine_ls_number_reflns 2688
_refine_ls_number_restraints 5
_refine_ls_restrained_S_all 0.949
_refine_ls_R_factor_all 0.0477
_refine_ls_R_factor_gt 0.0339
_refine_ls_shift/su_max 0.002
_refine_ls_shift/su_mean 0.000
_refine_ls_structure_factor_coef Fsqd
_refine_ls_weighting_details 'calc w=1/[\s^2^(Fo^2^)+(0.0424P)^2^] where P=(Fo^2^+2Fc^2^)/3'
_refine_ls_weighting_scheme calc
_refine_ls_wR_factor_gt 0.0819
_refine_ls_wR_factor_ref 0.0859
_reflns_number_gt 2022
_reflns_number_total 2688
_reflns_threshold_expression >2sigma(I)
_cod_data_source_file gd3223.cif
_cod_data_source_block I_117K
_cod_original_sg_symbol_H-M Pn21m
_cod_database_code 2016712
_cod_database_fobs_code 2016712

loop_
_symmetry_equiv_pos_as_xyz
'x, y, z'
'-x, y+1/2, -z+1/2'
'-x, y+1/2, z+1/2'
'x, y, -z'

loop_
_atom_site_type_symbol
_atom_site_label
_atom_site_fract_x
_atom_site_fract_y
_atom_site_fract_z
_atom_site_U_iso_or_equiv
_atom_site_adp_type
_atom_site_calc_flag
_atom_site_refinement_flags
_atom_site_occupancy
Cl Cl1 0.26051(4) 0.41551(8) 0.616725(17) 0.01411(8) Uani d . 1
Na Na1 0.51476(11) 0.19051(16) 0.5000 0.01254(17) Uani d S 1
Na Na2 -0.00615(11) 0.19552(16) 0.5000 0.01291(17) Uani d S 1
O O1 0.25054(19) -0.1198(3) 0.5000 0.0148(3) Uani d SD 1
H H1 0.236(2) -0.215(4) 0.5380(8) 0.030 Uiso d D 1
O O2 -0.2449(2) 0.5368(3) 0.5000 0.0142(3) Uani d SD 1
H H2 -0.234(2) 0.631(4) 0.5389(8) 0.028 Uiso d D 1
O O3 0.24513(15) 0.4920(2) 0.91144(6) 0.0143(2) Uani d . 1
N N1 0.1363(2) 0.6310(4) 0.79429(7) 0.0261(3) Uani d . 1
H H11 0.0490 0.7409 0.8155 0.031 Uiso calc R 1
H H12 0.1454 0.6201 0.7436 0.031 Uiso calc R 1
N N2 0.3852(2) 0.3192(4) 0.80336(7) 0.0265(3) Uani d . 1
H H21 0.4666 0.2178 0.8307 0.032 Uiso calc R 1
H H22 0.3897 0.3141 0.7525 0.032 Uiso calc R 1
C C1 0.2549(2) 0.4807(3) 0.83891(8) 0.0131(3) Uani d . 1

loop_
_atom_site_aniso_label
_atom_site_aniso_U_11
_atom_site_aniso_U_22
_atom_site_aniso_U_33
_atom_site_aniso_U_12
_atom_site_aniso_U_13
_atom_site_aniso_U_23
Cl1 0.01587(13) 0.01720(14) 0.00927(11) -0.0034(2) 0.00045(11) -0.00067(13)
Na1 0.0095(3) 0.0144(4) 0.0136(4) -0.0007(3) 0.000 0.000
Na2 0.0102(3) 0.0155(4) 0.0130(4) -0.0004(3) 0.000 0.000
O1 0.0162(6) 0.0129(8) 0.0152(6) -0.0008(7) 0.000 0.000
O2 0.0170(7) 0.0122(7) 0.0133(6) -0.0004(6) 0.000 0.000
O3 0.0165(4) 0.0187(5) 0.0076(4) 0.0013(4) 0.0006(4) -0.0008(4)
N1 0.0280(7) 0.0370(8) 0.0134(6) 0.0173(7) -0.0002(5) 0.0000(6)
N2 0.0283(7) 0.0371(8) 0.0141(6) 0.0160(6) -0.0009(5) -0.0023(6)
C1 0.0131(6) 0.0159(6) 0.0102(5) -0.0012(5) 0.0000(5) 0.0007(5)

loop_
_atom_type_symbol
_atom_type_description
_atom_type_scat_dispersion_real
_atom_type_scat_dispersion_imag
_atom_type_scat_source
C C 0.0033 0.0016 'International Tables Vol C Tables 4.2.6.8 and 6.1.1.4'
H H 0.0000 0.0000 'International Tables Vol C Tables 4.2.6.8 and 6.1.1.4'
N N 0.0061 0.0033 'International Tables Vol C Tables 4.2.6.8 and 6.1.1.4'
O O 0.0106 0.0060 'International Tables Vol C Tables 4.2.6.8 and 6.1.1.4'
Na Na 0.0362 0.0249 'International Tables Vol C Tables 4.2.6.8 and 6.1.1.4'
Cl Cl 0.1484 0.1585 'International Tables Vol C Tables 4.2.6.8 and 6.1.1.4'

loop_
_geom_angle_atom_site_label_1
_geom_angle_atom_site_label_2
_geom_angle_atom_site_label_3
_geom_angle_site_symmetry_1
_geom_angle_site_symmetry_3
_geom_angle
_geom_angle_publ_flag
Cl1 Na1 Cl1 4_556 . 90.31(3) ?
Cl1 Na2 Cl1 . 4_556 88.86(3) ?
Na1 Cl1 Na2 . . 71.60(2) no
O1 Na1 O2 . 1_655 174.16(6) ?
O1 Na1 O3 . 2_646 100.02(4) ?
O2 Na1 O3 1_655 2_646 84.45(4) ?
O3 Na1 O3 2_646 3_644 79.08(6) ?
O1 Na1 Cl1 . 4_556 82.11(3) ?
O2 Na1 Cl1 1_655 4_556 93.79(3) ?
O3 Na1 Cl1 2_646 4_556 174.23(3) ?
O3 Na1 Cl1 3_644 4_556 95.29(3) ?
O2 Na1 Cl1 1_655 . 93.79(3) ?
O1 Na2 O2 . . 175.67(6) ?
O1 Na2 O3 . 3_544 98.45(5) ?
O2 Na2 O3 . 3_544 84.88(4) ?
O3 Na2 O3 3_544 2_546 78.83(6) ?
O1 Na2 Cl1 . . 81.59(3) ?
O2 Na2 Cl1 . . 95.34(3) ?
O3 Na2 Cl1 3_544 . 174.94(4) ?
O3 Na2 Cl1 2_546 . 96.15(3) ?
Na2 O1 Na1 . . 92.01(6) no
Na2 O2 Na1 . 1_455 81.84(6) no
C1 O3 Na1 . 2_656 128.53(10) no
C1 O3 Na2 . 2_556 133.28(10) no
Na1 O3 Na2 2_656 2_556 79.57(4) no
O3 C1 N2 . . 121.36(14) no
O3 C1 N1 . . 121.40(14) no
N2 C1 N1 . . 117.24(13) no
H1 O1 H1 . 4_556 105(3) no
H2 O2 H2 . 4_556 108(3) no

loop_
_geom_bond_atom_site_label_1
_geom_bond_atom_site_label_2
_geom_bond_site_symmetry_2
_geom_bond_distance
_geom_bond_publ_flag
Cl1 Na1 . 2.8481(7) yes
Cl1 Na2 . 2.8845(7) yes
Na1 Na2 1_655 3.0842(11) yes
Na1 Na2 . 3.3534(11) yes
Na1 O1 . 2.3392(16) yes
Na1 O2 1_655 2.3674(17) yes
Na1 O3 2_646 2.4066(12) yes
Na2 O1 . 2.3223(16) yes
Na2 O2 . 2.3411(17) yes
Na2 O3 3_544 2.4131(12) yes
O3 C1 . 1.2577(17) yes
N1 C1 . 1.336(2) yes
N2 C1 . 1.334(2) yes
O1 H1 . 0.827(15) no
O2 H2 . 0.833(15) no

loop_
_geom_hbond_atom_site_label_D
_geom_hbond_atom_site_label_H
_geom_hbond_atom_site_label_A
_geom_hbond_site_symmetry_A
_geom_hbond_distance_DH
_geom_hbond_distance_HA
_geom_hbond_distance_DA
_geom_hbond_angle_DHA
N1 H12 Cl1 . 0.88 2.55 3.3643(14) 154.7
N1 H11 Cl1 2_556 0.88 2.48 3.3260(14) 161.0
N2 H22 Cl1 . 0.88 2.55 3.3641(13) 154.8
N2 H21 Cl1 2_646 0.88 2.52 3.3877(15) 168.2
O1 H1 Cl1 1_545 0.827(15) 2.352(18) 3.1405(12) 159.5(19)
O2 H2 O3 2_556 0.833(15) 2.06(2) 2.8097(18) 150(2)
